data_7211859
loop_
_publ_author_name
'Kuhnt, Christian'
'Karnahl, Michael'
'Tschierlei, Stefanie'
'Griebenow, Kristin'
'Schmitt, Michael'
'Sch\"afer, Bernhard'
'Krieck, Sven'
'G\"orls, Helmar'
'Rau, Sven'
'Dietzek, Benjamin'
'Popp, J\"urgen'

_publ_section_title
;
 Substitution-controlled ultrafast excited-state processes in
 Ru-dppz-derivatives.
;
_journal_issue 6
_journal_name_full 'Physical chemistry chemical physics : PCCP'
_journal_page_first 1357
_journal_page_last 1368
_journal_paper_doi 10.1039/b915770k
_journal_volume 12
_journal_year 2010
_chemical_formula_moiety '4(C54 H58 N8 Ru), C6 H13 N O, 8(F6 P), 4(C2 H3 N)'
_chemical_formula_sum 'C57.5 H64.25 F12 N9.25 O0.25 P2 Ru'
_chemical_formula_weight 1279.94
_chemical_name_systematic
;
?
;
_space_group_IT_number 2
_symmetry_cell_setting triclinic
_symmetry_space_group_name_Hall '-P 1'
_symmetry_space_group_name_H-M 'P -1'
_atom_sites_solution_hydrogens geom
_atom_sites_solution_primary direct
_atom_sites_solution_secondary difmap
_audit_creation_method SHELXL-97
_cell_angle_alpha 99.9690(10)
_cell_angle_beta 102.8750(10)
_cell_angle_gamma 112.5050(10)
_cell_formula_units_Z 4
_cell_length_a 16.6339(2)
_cell_length_b 17.8896(4)
_cell_length_c 23.0113(5)
_cell_measurement_reflns_used 41167
_cell_measurement_temperature 183(2)
_cell_measurement_theta_max 27.46
_cell_measurement_theta_min 4.13
_cell_volume 5907.8(2)
_computing_cell_refinement DENZO
_computing_data_collection COLLECT
_computing_data_reduction DENZO
_computing_molecular_graphics SHELXTL/PC
_computing_publication_material SHELXL-97
_computing_structure_refinement 'SHELXL-97 (Sheldrick, 1997)'
_computing_structure_solution 'SHELXS-97 (Sheldrick, 1990)'
_diffrn_ambient_temperature 183(2)
_diffrn_measured_fraction_theta_full 0.982
_diffrn_measured_fraction_theta_max 0.982
_diffrn_measurement_device_type KappaCCD
_diffrn_measurement_method 'phi- + omega-scan'
_diffrn_radiation_monochromator graphite
_diffrn_radiation_source 'fine-focus sealed tube'
_diffrn_radiation_type MoK\a
_diffrn_radiation_wavelength 0.71073
_diffrn_reflns_av_R_equivalents 0.0549
_diffrn_reflns_av_sigmaI/netI 0.1016
_diffrn_reflns_limit_h_max 21
_diffrn_reflns_limit_h_min -19
_diffrn_reflns_limit_k_max 23
_diffrn_reflns_limit_k_min -19
_diffrn_reflns_limit_l_max 29
_diffrn_reflns_limit_l_min -27
_diffrn_reflns_number 41167
_diffrn_reflns_theta_full 27.46
_diffrn_reflns_theta_max 27.46
_diffrn_reflns_theta_min 4.13
_exptl_absorpt_coefficient_mu 0.404
_exptl_absorpt_correction_type none
_exptl_crystal_colour red-brown
_exptl_crystal_density_diffrn 1.439
_exptl_crystal_density_method 'not measured'
_exptl_crystal_description prism
_exptl_crystal_F_000 2632
_exptl_crystal_size_max 0.07
_exptl_crystal_size_mid 0.06
_exptl_crystal_size_min 0.03
_refine_diff_density_max 1.269
_refine_diff_density_min -0.752
_refine_diff_density_rms 0.107
_refine_ls_extinction_method none
_refine_ls_goodness_of_fit_ref 1.033
_refine_ls_hydrogen_treatment constr
_refine_ls_matrix_type full
_refine_ls_number_parameters 1455
_refine_ls_number_reflns 26567
_refine_ls_number_restraints 0
_refine_ls_restrained_S_all 1.033
_refine_ls_R_factor_all 0.1382
_refine_ls_R_factor_gt 0.0770
_refine_ls_shift/su_max 0.032
_refine_ls_shift/su_mean 0.000
_refine_ls_structure_factor_coef Fsqd
_refine_ls_weighting_details 'calc w=1/[\s^2^(Fo^2^)+(0.0782P)^2^+20.8203P] where P=(Fo^2^+2Fc^2^)/3'
_refine_ls_weighting_scheme calc
_refine_ls_wR_factor_gt 0.1741
_refine_ls_wR_factor_ref 0.2103
_reflns_number_gt 16487
_reflns_number_total 26567
_reflns_threshold_expression >2sigma(I)
_cod_data_source_file b915770k.txt
_cod_data_source_block FO2872
_cod_depositor_comments
;
The following automatic conversions were performed:

'_exptl_absorpt_correction_type' value 'NONE' changed to 'none'
according to /home/saulius/struct/CIF-dictionaries/cif_core.dic
dictionary named 'cif_core.dic' version 2.4.2 from 2011-04-26.

Automatic conversion script
Id: cif_fix_values 1891 2012-01-12 08:04:46Z andrius 
;
_cod_original_cell_volume 5907.7(2)
_cod_original_sg_symbol_H-M P-1
_cod_original_formula_sum 'C57.50 H64.25 F12 N9.25 O0.25 P2 Ru'
_cod_database_code 7211859

loop_
_symmetry_equiv_pos_as_xyz
'x, y, z'
'-x, -y, -z'

loop_
_atom_site_label
_atom_site_type_symbol
_atom_site_fract_x
_atom_site_fract_y
_atom_site_fract_z
_atom_site_U_iso_or_equiv
_atom_site_adp_type
_atom_site_occupancy
_atom_site_symmetry_multiplicity
_atom_site_calc_flag
_atom_site_refinement_flags
_atom_site_disorder_assembly
_atom_site_disorder_group
RuA Ru 0.65500(3) 0.38465(3) 0.32224(2) 0.02634(11) Uani 1 1 d . . .
N1A N 0.7332(3) 0.4997(3) 0.3116(2) 0.0278(9) Uani 1 1 d . . .
N2A N 0.5521(3) 0.4152(3) 0.2810(2) 0.0305(10) Uani 1 1 d . . .
N3A N 0.7064(3) 0.7307(3) 0.2428(2) 0.0383(11) Uani 1 1 d . . .
N4A N 0.5118(3) 0.6350(3) 0.2004(2) 0.0363(11) Uani 1 1 d . . .
N5A N 0.6576(3) 0.3175(3) 0.2407(2) 0.0275(9) Uani 1 1 d . . .
N6A N 0.7653(3) 0.3593(3) 0.3549(2) 0.0297(10) Uani 1 1 d . . .
N7A N 0.5694(3) 0.2788(3) 0.3407(2) 0.0303(10) Uani 1 1 d . . .
N8A N 0.6527(3) 0.4360(3) 0.4086(2) 0.0294(10) Uani 1 1 d . . .
C1A C 0.8243(4) 0.5420(4) 0.3297(3) 0.0331(12) Uani 1 1 d . . .
H1AA H 0.8599 0.5153 0.3463 0.040 Uiso 1 1 calc R . .
C2A C 0.8701(4) 0.6235(4) 0.3255(3) 0.0370(13) Uani 1 1 d . . .
H2AA H 0.9352 0.6517 0.3396 0.044 Uiso 1 1 calc R . .
C3A C 0.8195(4) 0.6625(4) 0.3005(3) 0.0361(13) Uani 1 1 d . . .
H3AA H 0.8496 0.7180 0.2972 0.043 Uiso 1 1 calc R . .
C4A C 0.7235(4) 0.6199(3) 0.2800(3) 0.0301(11) Uani 1 1 d . . .
C5A C 0.6654(4) 0.6549(3) 0.2521(3) 0.0327(12) Uani 1 1 d . . .
C6A C 0.5683(4) 0.6075(4) 0.2317(3) 0.0306(11) Uani 1 1 d . . .
C7A C 0.5265(4) 0.5253(3) 0.2426(2) 0.0293(11) Uani 1 1 d . . .
C8A C 0.4315(4) 0.4757(4) 0.2257(3) 0.0335(12) Uani 1 1 d . . .
H8AA H 0.3897 0.4953 0.2067 0.040 Uiso 1 1 calc R . .
C9A C 0.3997(4) 0.3982(4) 0.2370(3) 0.0345(12) Uani 1 1 d . . .
H9AA H 0.3356 0.3641 0.2261 0.041 Uiso 1 1 calc R . .
C10A C 0.4617(3) 0.3698(4) 0.2644(3) 0.0308(11) Uani 1 1 d . . .
H10A H 0.4384 0.3159 0.2714 0.037 Uiso 1 1 calc R . .
C11A C 0.5845(3) 0.4922(3) 0.2695(2) 0.0258(10) Uani 1 1 d . . .
C12A C 0.6831(3) 0.5385(3) 0.2873(2) 0.0277(11) Uani 1 1 d . . .
C13A C 0.5525(5) 0.7105(4) 0.1899(3) 0.0407(14) Uani 1 1 d . . .
C14A C 0.4969(5) 0.7398(5) 0.1531(3) 0.0515(17) Uani 1 1 d . . .
H14A H 0.4323 0.7068 0.1362 0.062 Uiso 1 1 calc R . .
C15A C 0.5378(7) 0.8165(6) 0.1423(4) 0.064(2) Uani 1 1 d . . .
H15A H 0.5011 0.8363 0.1176 0.076 Uiso 1 1 calc R . .
C16A C 0.6332(6) 0.8661(5) 0.1673(4) 0.060(2) Uani 1 1 d . . .
H16A H 0.6594 0.9198 0.1603 0.071 Uiso 1 1 calc R . .
C17A C 0.6883(6) 0.8396(4) 0.2009(4) 0.0520(17) Uani 1 1 d . . .
H17A H 0.7527 0.8736 0.2167 0.062 Uiso 1 1 calc R . .
C18A C 0.6488(5) 0.7596(4) 0.2124(3) 0.0404(14) Uani 1 1 d . . .
C19A C 0.5999(4) 0.2969(4) 0.1838(3) 0.0321(12) Uani 1 1 d . . .
H19A H 0.5584 0.3215 0.1781 0.039 Uiso 1 1 calc R . .
C20A C 0.5972(4) 0.2417(3) 0.1326(3) 0.0344(12) Uani 1 1 d . . .
H20A H 0.5548 0.2298 0.0930 0.041 Uiso 1 1 calc R . .
C21A C 0.6561(4) 0.2033(3) 0.1384(3) 0.0327(12) Uani 1 1 d . . .
C22A C 0.7193(4) 0.2281(4) 0.1981(3) 0.0360(13) Uani 1 1 d . . .
H22A H 0.7632 0.2061 0.2045 0.043 Uiso 1 1 calc R . .
C23A C 0.7191(3) 0.2839(3) 0.2474(3) 0.0302(11) Uani 1 1 d . . .
C24A C 0.7830(3) 0.3114(3) 0.3114(3) 0.0292(11) Uani 1 1 d . . .
C25A C 0.8563(4) 0.2918(4) 0.3261(3) 0.0332(12) Uani 1 1 d . . .
H25A H 0.8672 0.2591 0.2943 0.040 Uiso 1 1 calc R . .
C26A C 0.9148(4) 0.3202(4) 0.3877(3) 0.0347(12) Uani 1 1 d . . .
C27A C 0.8957(4) 0.3684(4) 0.4305(3) 0.0390(14) Uani 1 1 d . . .
H27A H 0.9339 0.3900 0.4727 0.047 Uiso 1 1 calc R . .
C28A C 0.8205(4) 0.3863(4) 0.4129(3) 0.0375(13) Uani 1 1 d . . .
H28A H 0.8086 0.4193 0.4440 0.045 Uiso 1 1 calc R . .
C29A C 0.6529(4) 0.1365(4) 0.0857(3) 0.0387(13) Uani 1 1 d . . .
C30A C 0.5827(5) 0.1229(5) 0.0240(3) 0.0512(17) Uani 1 1 d . . .
H30A H 0.5215 0.1039 0.0286 0.077 Uiso 1 1 calc R . .
H30B H 0.5827 0.0800 -0.0089 0.077 Uiso 1 1 calc R . .
H30C H 0.5993 0.1761 0.0131 0.077 Uiso 1 1 calc R . .
C31A C 0.6254(6) 0.0529(4) 0.1038(4) 0.0572(19) Uani 1 1 d . . .
H31A H 0.5655 0.0365 0.1105 0.086 Uiso 1 1 calc R . .
H31B H 0.6716 0.0608 0.1421 0.086 Uiso 1 1 calc R . .
H31C H 0.6215 0.0084 0.0702 0.086 Uiso 1 1 calc R . .
C32A C 0.7483(5) 0.1628(5) 0.0773(4) 0.0535(18) Uani 1 1 d . . .
H32A H 0.7694 0.2188 0.0705 0.080 Uiso 1 1 calc R . .
H32B H 0.7445 0.1217 0.0413 0.080 Uiso 1 1 calc R . .
H32C H 0.7918 0.1646 0.1147 0.080 Uiso 1 1 calc R . .
C33A C 0.9934(4) 0.2951(4) 0.4030(3) 0.0439(15) Uani 1 1 d . . .
C34A C 1.0528(5) 0.3214(6) 0.3607(4) 0.065(2) Uani 1 1 d . . .
H34A H 1.1021 0.3038 0.3694 0.097 Uiso 1 1 calc R . .
H34B H 1.0795 0.3829 0.3688 0.097 Uiso 1 1 calc R . .
H34C H 1.0146 0.2943 0.3170 0.097 Uiso 1 1 calc R . .
C35A C 1.0531(5) 0.3375(6) 0.4716(4) 0.065(2) Uani 1 1 d . . .
H35A H 1.0150 0.3213 0.4983 0.097 Uiso 1 1 calc R . .
H35B H 1.0804 0.3990 0.4796 0.097 Uiso 1 1 calc R . .
H35C H 1.1019 0.3193 0.4805 0.097 Uiso 1 1 calc R . .
C36A C 0.9541(5) 0.1999(5) 0.3893(4) 0.0537(18) Uani 1 1 d . . .
H36A H 0.9109 0.1807 0.4124 0.081 Uiso 1 1 calc R . .
H36B H 1.0040 0.1838 0.4021 0.081 Uiso 1 1 calc R . .
H36C H 0.9220 0.1734 0.3446 0.081 Uiso 1 1 calc R . .
C37A C 0.5279(4) 0.1991(4) 0.3038(3) 0.0413(14) Uani 1 1 d . . .
H37A H 0.5365 0.1888 0.2643 0.050 Uiso 1 1 calc R . .
C38A C 0.4734(5) 0.1314(4) 0.3201(3) 0.0468(16) Uani 1 1 d . . .
H38A H 0.4455 0.0762 0.2919 0.056 Uiso 1 1 calc R . .
C39A C 0.4590(4) 0.1432(4) 0.3773(3) 0.0442(15) Uani 1 1 d . A .
C40A C 0.5002(4) 0.2260(4) 0.4156(3) 0.0411(14) Uani 1 1 d . . .
H40A H 0.4911 0.2376 0.4548 0.049 Uiso 1 1 calc R . .
C41A C 0.5556(4) 0.2926(3) 0.3963(3) 0.0311(12) Uani 1 1 d . . .
C42A C 0.6023(4) 0.3807(3) 0.4349(3) 0.0309(11) Uani 1 1 d . . .
C43A C 0.5960(4) 0.4083(4) 0.4933(3) 0.0339(12) Uani 1 1 d . . .
H43A H 0.5613 0.3680 0.5109 0.041 Uiso 1 1 calc R . .
C44A C 0.6395(3) 0.4939(4) 0.5268(3) 0.0316(12) Uani 1 1 d . . .
C45A C 0.6910(4) 0.5487(4) 0.4988(3) 0.0345(12) Uani 1 1 d . . .
H45A H 0.7230 0.6075 0.5196 0.041 Uiso 1 1 calc R . .
C46A C 0.6960(4) 0.5182(4) 0.4412(3) 0.0339(12) Uani 1 1 d . . .
H46A H 0.7319 0.5574 0.4235 0.041 Uiso 1 1 calc R . .
C47A C 0.4003(6) 0.0696(4) 0.3982(4) 0.063(2) Uani 1 1 d . . .
C48A C 0.3886(14) -0.0136(12) 0.3642(10) 0.077(5) Uiso 0.50 1 d P A 1
H48A H 0.3498 -0.0575 0.3794 0.116 Uiso 0.50 1 calc PR A 1
H48B H 0.4487 -0.0139 0.3710 0.116 Uiso 0.50 1 calc PR A 1
H48C H 0.3594 -0.0248 0.3196 0.116 Uiso 0.50 1 calc PR A 1
C49A C 0.4301(10) 0.0868(9) 0.4698(7) 0.051(3) Uiso 0.50 1 d P A 1
H49A H 0.4267 0.1383 0.4892 0.076 Uiso 0.50 1 calc PR A 1
H49B H 0.4932 0.0939 0.4849 0.076 Uiso 0.50 1 calc PR A 1
H49C H 0.3892 0.0390 0.4806 0.076 Uiso 0.50 1 calc PR A 1
C50A C 0.3029(12) 0.0660(12) 0.3841(9) 0.074(5) Uiso 0.50 1 d P A 1
H50A H 0.3078 0.1220 0.4021 0.111 Uiso 0.50 1 calc PR A 1
H50B H 0.2661 0.0253 0.4024 0.111 Uiso 0.50 1 calc PR A 1
H50C H 0.2733 0.0484 0.3390 0.111 Uiso 0.50 1 calc PR A 1
C48 C 0.448(2) 0.008(2) 0.4011(16) 0.131(10) Uiso 0.50 1 d P A 2
H48D H 0.4608 -0.0055 0.3619 0.196 Uiso 0.50 1 calc PR A 2
H48E H 0.4075 -0.0442 0.4075 0.196 Uiso 0.50 1 calc PR A 2
H48F H 0.5061 0.0356 0.4357 0.196 Uiso 0.50 1 calc PR A 2
C49 C 0.3763(16) 0.0916(14) 0.4496(11) 0.090(6) Uiso 0.50 1 d P A 2
H49D H 0.3393 0.0404 0.4590 0.135 Uiso 0.50 1 calc PR A 2
H49E H 0.3406 0.1234 0.4414 0.135 Uiso 0.50 1 calc PR A 2
H49F H 0.4320 0.1266 0.4852 0.135 Uiso 0.50 1 calc PR A 2
C50 C 0.317(2) 0.002(2) 0.3369(15) 0.139(10) Uiso 0.50 1 d P A 2
H50D H 0.3411 -0.0063 0.3025 0.208 Uiso 0.50 1 calc PR A 2
H50E H 0.2718 0.0243 0.3254 0.208 Uiso 0.50 1 calc PR A 2
H50F H 0.2876 -0.0514 0.3458 0.208 Uiso 0.50 1 calc PR A 2
C51A C 0.6316(4) 0.5251(4) 0.5898(3) 0.0349(12) Uani 1 1 d . . .
C52A C 0.7092(5) 0.5264(6) 0.6399(3) 0.061(2) Uani 1 1 d . . .
H52A H 0.7062 0.4696 0.6332 0.091 Uiso 1 1 calc R . .
H52B H 0.7033 0.5445 0.6808 0.091 Uiso 1 1 calc R . .
H52C H 0.7682 0.5659 0.6381 0.091 Uiso 1 1 calc R . .
C53A C 0.6391(7) 0.6156(5) 0.5995(4) 0.073(3) Uani 1 1 d . . .
H53A H 0.6992 0.6538 0.5985 0.109 Uiso 1 1 calc R . .
H53B H 0.6321 0.6345 0.6399 0.109 Uiso 1 1 calc R . .
H53C H 0.5907 0.6156 0.5663 0.109 Uiso 1 1 calc R . .
C54A C 0.5396(5) 0.4709(5) 0.5947(3) 0.0559(19) Uani 1 1 d . . .
H54A H 0.5328 0.4132 0.5908 0.084 Uiso 1 1 calc R . .
H54B H 0.4906 0.4700 0.5613 0.084 Uiso 1 1 calc R . .
H54C H 0.5354 0.4942 0.6351 0.084 Uiso 1 1 calc R . .
RuB Ru 1.00019(3) 0.74725(3) 0.15050(2) 0.02580(11) Uani 1 1 d . . .
N1B N 0.8761(3) 0.7500(3) 0.1168(2) 0.0299(10) Uani 1 1 d . . .
N2B N 0.9109(3) 0.6336(3) 0.1592(2) 0.0271(9) Uani 1 1 d . . .
N3B N 0.5520(3) 0.5860(3) 0.0726(2) 0.0318(10) Uani 1 1 d . . .
N4B N 0.5877(3) 0.4568(3) 0.1115(2) 0.0311(10) Uani 1 1 d . . .
N5B N 0.9898(3) 0.7011(3) 0.0589(2) 0.0275(9) Uani 1 1 d . . .
N6B N 1.0755(3) 0.8551(3) 0.1310(2) 0.0291(9) Uani 1 1 d . . .
N7B N 1.1172(3) 0.7392(3) 0.1951(2) 0.0275(9) Uani 1 1 d . . .
N8B N 1.0210(3) 0.8038(3) 0.2417(2) 0.0260(9) Uani 1 1 d . . .
C1B C 0.8611(4) 0.8115(4) 0.0988(3) 0.0348(12) Uani 1 1 d . . .
H1BA H 0.9120 0.8600 0.0991 0.042 Uiso 1 1 calc R . .
C2B C 0.7736(4) 0.8076(4) 0.0794(3) 0.0357(13) Uani 1 1 d . . .
H2BA H 0.7660 0.8536 0.0681 0.043 Uiso 1 1 calc R . .
C3B C 0.6987(4) 0.7375(4) 0.0768(3) 0.0351(12) Uani 1 1 d . . .
H3BA H 0.6389 0.7343 0.0636 0.042 Uiso 1 1 calc R . .
C4B C 0.7118(3) 0.6709(3) 0.0939(2) 0.0284(11) Uani 1 1 d . . .
C5B C 0.6363(4) 0.5933(3) 0.0930(2) 0.0294(11) Uani 1 1 d . . .
C6B C 0.6551(3) 0.5285(3) 0.1133(2) 0.0272(11) Uani 1 1 d . . .
C7B C 0.7495(3) 0.5415(3) 0.1378(2) 0.0270(11) Uani 1 1 d . . .
C8B C 0.7737(4) 0.4839(3) 0.1614(3) 0.0317(12) Uani 1 1 d . . .
H8BA H 0.7277 0.4320 0.1612 0.038 Uiso 1 1 calc R . .
C9B C 0.8653(4) 0.5028(3) 0.1850(3) 0.0318(12) Uani 1 1 d . . .
H9BA H 0.8828 0.4647 0.2023 0.038 Uiso 1 1 calc R . .
C10B C 0.9324(4) 0.5788(3) 0.1833(2) 0.0293(11) Uani 1 1 d . . .
H10B H 0.9953 0.5914 0.1999 0.035 Uiso 1 1 calc R . .
C11B C 0.8210(3) 0.6158(3) 0.1373(2) 0.0270(11) Uani 1 1 d . . .
C12B C 0.8017(3) 0.6793(3) 0.1148(2) 0.0279(11) Uani 1 1 d . . .
C13B C 0.5008(4) 0.4490(4) 0.0893(3) 0.0336(12) Uani 1 1 d . . .
C14B C 0.4248(4) 0.3731(4) 0.0859(3) 0.0383(13) Uani 1 1 d . . .
H14B H 0.4347 0.3275 0.0963 0.046 Uiso 1 1 calc R . .
C15B C 0.3383(4) 0.3669(4) 0.0677(3) 0.0418(14) Uani 1 1 d . . .
H15B H 0.2879 0.3168 0.0658 0.050 Uiso 1 1 calc R . .
C16B C 0.3221(4) 0.4336(4) 0.0518(3) 0.0457(15) Uani 1 1 d . . .
H16B H 0.2612 0.4281 0.0398 0.055 Uiso 1 1 calc R . .
C17B C 0.3916(4) 0.5050(4) 0.0532(3) 0.0402(14) Uani 1 1 d . . .
H17B H 0.3796 0.5493 0.0419 0.048 Uiso 1 1 calc R . .
C18B C 0.4834(3) 0.5143(4) 0.0716(3) 0.0322(12) Uani 1 1 d . . .
C19B C 0.9480(3) 0.6205(3) 0.0263(3) 0.0293(11) Uani 1 1 d . . .
H19B H 0.9293 0.5787 0.0472 0.035 Uiso 1 1 calc R . .
C20B C 0.9302(4) 0.5948(4) -0.0382(3) 0.0331(12) Uani 1 1 d . . .
H20B H 0.9005 0.5363 -0.0599 0.040 Uiso 1 1 calc R . .
C21B C 0.9552(3) 0.6532(4) -0.0705(2) 0.0302(11) Uani 1 1 d . . .
C22B C 1.0030(4) 0.7391(3) -0.0350(2) 0.0302(11) Uani 1 1 d . . .
H22B H 1.0233 0.7820 -0.0548 0.036 Uiso 1 1 calc R . .
C23B C 1.0201(3) 0.7607(3) 0.0290(3) 0.0304(11) Uani 1 1 d . . .
C24B C 1.0714(3) 0.8480(3) 0.0706(3) 0.0304(11) Uani 1 1 d . . .
C25B C 1.1147(4) 0.9177(3) 0.0509(3) 0.0347(12) Uani 1 1 d . . .
H25B H 1.1102 0.9110 0.0082 0.042 Uiso 1 1 calc R . .
C26B C 1.1658(4) 0.9989(4) 0.0947(3) 0.0362(13) Uani 1 1 d . . .
C27B C 1.1704(4) 1.0034(4) 0.1557(3) 0.0382(13) Uani 1 1 d . . .
H27B H 1.2052 1.0562 0.1868 0.046 Uiso 1 1 calc R . .
C28B C 1.1250(4) 0.9320(3) 0.1721(3) 0.0334(12) Uani 1 1 d . . .
H28B H 1.1291 0.9374 0.2145 0.040 Uiso 1 1 calc R . .
C29B C 0.9316(4) 0.6274(4) -0.1413(3) 0.0410(14) Uani 1 1 d . . .
C30B C 0.8894(7) 0.5317(5) -0.1690(4) 0.084(3) Uani 1 1 d . . .
H30D H 0.9329 0.5105 -0.1516 0.126 Uiso 1 1 calc R . .
H30E H 0.8755 0.5179 -0.2143 0.126 Uiso 1 1 calc R . .
H30F H 0.8327 0.5051 -0.1590 0.126 Uiso 1 1 calc R . .
C31B C 0.8637(6) 0.6613(7) -0.1679(3) 0.074(3) Uani 1 1 d . . .
H31D H 0.8107 0.6409 -0.1530 0.111 Uiso 1 1 calc R . .
H31E H 0.8431 0.6415 -0.2135 0.111 Uiso 1 1 calc R . .
H31F H 0.8941 0.7232 -0.1542 0.111 Uiso 1 1 calc R . .
C32B C 1.0171(5) 0.6673(5) -0.1603(3) 0.0503(16) Uani 1 1 d . . .
H32D H 1.0660 0.6557 -0.1373 0.075 Uiso 1 1 calc R . .
H32E H 1.0376 0.7285 -0.1507 0.075 Uiso 1 1 calc R . .
H32F H 1.0027 0.6433 -0.2050 0.075 Uiso 1 1 calc R . .
C33B C 1.2106(4) 1.0768(4) 0.0729(3) 0.0400(14) Uani 1 1 d . . .
C34B C 1.1349(6) 1.0965(5) 0.0402(4) 0.064(2) Uani 1 1 d . . .
H34D H 1.0961 1.0515 0.0013 0.096 Uiso 1 1 calc R . .
H34E H 1.1619 1.1504 0.0310 0.096 Uiso 1 1 calc R . .
H34F H 1.0976 1.1002 0.0671 0.096 Uiso 1 1 calc R . .
C35B C 1.2789(7) 1.1534(4) 0.1294(4) 0.072(3) Uani 1 1 d . . .
H35D H 1.3101 1.2015 0.1147 0.108 Uiso 1 1 calc R . .
H35E H 1.3244 1.1388 0.1533 0.108 Uiso 1 1 calc R . .
H35F H 1.2455 1.1684 0.1559 0.108 Uiso 1 1 calc R . .
C36B C 1.2642(5) 1.0604(4) 0.0297(3) 0.0505(17) Uani 1 1 d . . .
H36D H 1.2218 1.0137 -0.0075 0.076 Uiso 1 1 calc R . .
H36E H 1.3111 1.0458 0.0516 0.076 Uiso 1 1 calc R . .
H36F H 1.2937 1.1114 0.0175 0.076 Uiso 1 1 calc R . .
C37B C 1.1670(4) 0.7104(4) 0.1676(3) 0.0337(12) Uani 1 1 d . . .
H37B H 1.1482 0.6917 0.1234 0.040 Uiso 1 1 calc R . .
C38B C 1.2450(4) 0.7070(4) 0.2016(3) 0.0366(13) Uani 1 1 d . . .
H38B H 1.2787 0.6866 0.1802 0.044 Uiso 1 1 calc R . .
C39B C 1.2751(4) 0.7330(4) 0.2666(3) 0.0325(12) Uani 1 1 d . . .
C40B C 1.2222(3) 0.7620(3) 0.2947(3) 0.0294(11) Uani 1 1 d . . .
H40B H 1.2390 0.7798 0.3388 0.035 Uiso 1 1 calc R . .
C41B C 1.1449(3) 0.7651(3) 0.2584(2) 0.0272(11) Uani 1 1 d . . .
C42B C 1.0885(3) 0.8002(3) 0.2842(3) 0.0291(11) Uani 1 1 d . . .
C43B C 1.1044(4) 0.8305(4) 0.3478(3) 0.0313(11) Uani 1 1 d . . .
H43B H 1.1502 0.8243 0.3768 0.038 Uiso 1 1 calc R . .
C44B C 1.0552(4) 0.8694(3) 0.3693(2) 0.0305(11) Uani 1 1 d . . .
C45B C 0.9887(4) 0.8762(4) 0.3238(3) 0.0343(12) Uani 1 1 d . . .
H45B H 0.9539 0.9039 0.3360 0.041 Uiso 1 1 calc R . .
C46B C 0.9734(4) 0.8429(3) 0.2616(3) 0.0310(11) Uani 1 1 d . . .
H46B H 0.9275 0.8478 0.2317 0.037 Uiso 1 1 calc R . .
C47B C 1.3630(4) 0.7325(4) 0.3039(3) 0.0400(14) Uani 1 1 d . . .
C48B C 1.3756(4) 0.7485(5) 0.3729(3) 0.0498(17) Uani 1 1 d . . .
H48G H 1.3774 0.8036 0.3895 0.075 Uiso 1 1 calc R . .
H48H H 1.4334 0.7481 0.3943 0.075 Uiso 1 1 calc R . .
H48I H 1.3244 0.7041 0.3794 0.075 Uiso 1 1 calc R . .
C49B C 1.4453(4) 0.8018(5) 0.2943(4) 0.0512(17) Uani 1 1 d . . .
H49G H 1.4476 0.8572 0.3105 0.077 Uiso 1 1 calc R . .
H49H H 1.4383 0.7912 0.2498 0.077 Uiso 1 1 calc R . .
H49I H 1.5024 0.8009 0.3165 0.077 Uiso 1 1 calc R . .
C50B C 1.3608(5) 0.6455(4) 0.2791(3) 0.0475(15) Uani 1 1 d . . .
H50G H 1.3089 0.6014 0.2853 0.071 Uiso 1 1 calc R . .
H50H H 1.4182 0.6454 0.3017 0.071 Uiso 1 1 calc R . .
H50I H 1.3540 0.6345 0.2346 0.071 Uiso 1 1 calc R . .
C51B C 1.0672(4) 0.9009(4) 0.4380(3) 0.0384(13) Uani 1 1 d . . .
C52B C 1.1450(5) 0.8908(6) 0.4798(3) 0.0570(19) Uani 1 1 d . . .
H52D H 1.2037 0.9293 0.4770 0.085 Uiso 1 1 calc R . .
H52E H 1.1364 0.8324 0.4663 0.085 Uiso 1 1 calc R . .
H52F H 1.1449 0.9041 0.5229 0.085 Uiso 1 1 calc R . .
C53B C 1.0875(5) 0.9950(5) 0.4540(3) 0.0553(18) Uani 1 1 d . . .
H53D H 1.1461 1.0282 0.4483 0.083 Uiso 1 1 calc R . .
H53E H 1.0909 1.0147 0.4974 0.083 Uiso 1 1 calc R . .
H53F H 1.0383 1.0020 0.4265 0.083 Uiso 1 1 calc R . .
C54B C 0.9765(4) 0.8503(5) 0.4500(3) 0.0481(16) Uani 1 1 d . . .
H54D H 0.9641 0.7907 0.4416 0.072 Uiso 1 1 calc R . .
H54E H 0.9260 0.8557 0.4225 0.072 Uiso 1 1 calc R . .
H54F H 0.9822 0.8726 0.4935 0.072 Uiso 1 1 calc R . .
P1A P 0.77839(12) 0.36908(10) -0.00541(8) 0.0451(4) Uani 1 1 d . . .
F15A F 0.7721(3) 0.4544(3) 0.0180(2) 0.0642(11) Uiso 1 1 d . B .
F11A F 0.6700(7) 0.3270(6) -0.0102(5) 0.072(3) Uiso 0.50 1 d P B 1
F12A F 0.7415(6) 0.3824(6) -0.0751(4) 0.062(2) Uiso 0.50 1 d P B 1
F13A F 0.8115(8) 0.3622(6) 0.0586(5) 0.070(3) Uiso 0.50 1 d P B 1
F14A F 0.8114(6) 0.2922(5) -0.0190(4) 0.0507(19) Uiso 0.50 1 d P B 1
F16A F 0.8733(6) 0.4126(6) -0.0136(5) 0.067(2) Uiso 0.50 1 d P B 1
F11 F 0.6817(10) 0.3031(9) -0.0447(7) 0.111(4) Uiso 0.50 1 d P B 2
F12 F 0.8095(10) 0.3957(8) -0.0596(6) 0.101(4) Uiso 0.50 1 d P B 2
F13 F 0.7631(7) 0.3406(6) 0.0561(4) 0.061(2) Uiso 0.50 1 d P B 2
F14 F 0.7645(8) 0.2793(7) -0.0411(5) 0.073(3) Uiso 0.50 1 d P B 2
F16 F 0.8850(7) 0.4272(7) 0.0372(5) 0.080(3) Uiso 0.50 1 d P B 2
P2A P 1.09425(11) 0.58460(12) 0.37603(9) 0.0456(4) Uani 1 1 d . . .
F21A F 1.0102(4) 0.4968(4) 0.3401(3) 0.110(2) Uani 1 1 d . . .
F22A F 1.1559(4) 0.5662(4) 0.3388(3) 0.0982(19) Uani 1 1 d . . .
F23A F 1.1306(4) 0.5486(4) 0.4289(3) 0.0985(19) Uani 1 1 d . . .
F24A F 1.1748(4) 0.6760(4) 0.4130(3) 0.0937(17) Uani 1 1 d . . .
F25A F 1.0314(3) 0.6044(4) 0.4134(2) 0.0851(17) Uani 1 1 d . . .
F26A F 1.0577(3) 0.6229(3) 0.3239(2) 0.0681(12) Uani 1 1 d . . .
P1B P 0.68498(13) 0.75144(14) 0.43428(10) 0.0591(5) Uani 1 1 d . . .
F15B F 0.6493(4) 0.6551(4) 0.3984(3) 0.0929(16) Uiso 1 1 d . C .
F16B F 0.7467(4) 0.7823(4) 0.3932(3) 0.0929(16) Uiso 1 1 d . C .
F11B F 0.6009(8) 0.7578(7) 0.4060(6) 0.082(3) Uiso 0.50 1 d P C 1
F12B F 0.7718(8) 0.7244(9) 0.4674(6) 0.097(4) Uiso 0.50 1 d P C 1
F13B F 0.7405(8) 0.8359(7) 0.4818(6) 0.086(3) Uiso 0.50 1 d P C 1
F14B F 0.6386(6) 0.7126(6) 0.4852(4) 0.061(2) Uiso 0.50 1 d P C 1
F11C F 0.6067(8) 0.7466(7) 0.3732(6) 0.083(3) Uiso 0.50 1 d P C 2
F12C F 0.7608(9) 0.7647(10) 0.4931(7) 0.109(4) Uiso 0.50 1 d P C 2
F13C F 0.7033(7) 0.8520(7) 0.4617(5) 0.074(3) Uiso 0.50 1 d P C 2
F14C F 0.6054(8) 0.7289(7) 0.4662(5) 0.080(3) Uiso 0.50 1 d P C 2
P2B P 0.93637(19) 1.06784(14) 0.16765(12) 0.0775(7) Uani 1 1 d . . .
F25B F 0.8304(4) 1.0065(4) 0.1391(3) 0.0918(16) Uiso 1 1 d . D .
F26B F 0.9281(3) 1.1127(3) 0.1153(2) 0.0762(13) Uiso 1 1 d . D .
F21B F 0.8925(8) 1.1337(7) 0.2030(5) 0.074(3) Uiso 0.50 1 d P D 1
F22B F 1.0305(9) 1.1403(8) 0.2080(6) 0.092(3) Uiso 0.50 1 d P D 1
F23B F 0.9606(9) 1.0095(8) 0.2075(7) 0.099(4) Uiso 0.50 1 d P D 1
F24B F 0.9496(7) 0.9988(6) 0.1086(6) 0.065(3) Uiso 0.50 1 d P D 1
F21C F 0.9423(10) 1.1303(8) 0.2156(6) 0.098(4) Uiso 0.50 1 d P D 2
F22C F 1.0532(7) 1.1203(7) 0.1840(5) 0.075(3) Uiso 0.50 1 d P D 2
F23C F 0.9287(10) 1.0306(9) 0.2266(7) 0.104(4) Uiso 0.50 1 d P D 2
F24C F 0.9642(9) 1.0087(9) 0.1395(7) 0.096(4) Uiso 0.50 1 d P D 2
N1AA N 1.2808(7) 1.1989(6) 0.2838(5) 0.109(3) Uani 1 1 d . . .
C2AA C 1.2229(8) 1.1776(6) 0.3052(5) 0.085(3) Uani 1 1 d . . .
C1AA C 1.1512(8) 1.1503(8) 0.3346(6) 0.104(4) Uani 1 1 d . . .
H1A1 H 1.1218 1.0885 0.3238 0.156 Uiso 1 1 calc R . .
H1A2 H 1.1053 1.1702 0.3197 0.156 Uiso 1 1 calc R . .
H1A3 H 1.1787 1.1739 0.3799 0.156 Uiso 1 1 calc R . .
N1AB N 1.4317(7) 1.0424(7) 0.1630(5) 0.109(3) Uani 1 1 d . . .
C1AB C 1.3272(8) 0.8853(7) 0.1378(8) 0.118(5) Uani 1 1 d . . .
H1A4 H 1.2654 0.8784 0.1366 0.178 Uiso 1 1 calc R . .
H1A5 H 1.3504 0.8628 0.1702 0.178 Uiso 1 1 calc R . .
H1A6 H 1.3249 0.8547 0.0974 0.178 Uiso 1 1 calc R . .
C2AB C 1.3872(6) 0.9736(7) 0.1515(4) 0.071(2) Uani 1 1 d . . .
O1E O 1.2625(9) 0.9562(9) 0.6353(7) 0.087(4) Uiso 0.50 1 d P E 1
C1E C 1.2853(11) 1.0458(11) 0.6456(9) 0.066(4) Uiso 0.50 1 d P E 1
H1EA H 1.3013 1.0664 0.6105 0.079 Uiso 0.50 1 calc PR E 1
H1EB H 1.3354 1.0813 0.6850 0.079 Uiso 0.50 1 calc PR E 1
C2E C 1.1880(11) 1.0407(11) 0.6488(8) 0.062(4) Uiso 0.50 1 d P E 1
H2EA H 1.1903 1.0972 0.6552 0.093 Uiso 0.50 1 calc PR E 1
H2EB H 1.1742 1.0188 0.6834 0.093 Uiso 0.50 1 calc PR E 1
H2EC H 1.1400 1.0028 0.6097 0.093 Uiso 0.50 1 calc PR E 1
C3E C 1.3404(18) 0.9420(16) 0.6255(13) 0.110(8) Uiso 0.50 1 d P E 1
H3EA H 1.3900 0.9625 0.6656 0.132 Uiso 0.50 1 calc PR E 1
H3EB H 1.3650 0.9736 0.5972 0.132 Uiso 0.50 1 calc PR E 1
C4E C 1.3078(17) 0.8458(15) 0.5966(12) 0.097(6) Uiso 0.50 1 d P E 1
H4EA H 1.3597 0.8360 0.5902 0.145 Uiso 0.50 1 calc PR E 1
H4EB H 1.2594 0.8260 0.5566 0.145 Uiso 0.50 1 calc PR E 1
H4EC H 1.2838 0.8148 0.6249 0.145 Uiso 0.50 1 calc PR E 1
C1AC C 1.2826(16) 0.7916(16) 0.5511(12) 0.099(7) Uiso 0.50 1 d P F 2
H1A7 H 1.2405 0.8090 0.5669 0.149 Uiso 0.50 1 calc PR F 2
H1A8 H 1.3316 0.7957 0.5861 0.149 Uiso 0.50 1 calc PR F 2
H1A9 H 1.2488 0.7331 0.5245 0.149 Uiso 0.50 1 calc PR F 2
C2AC C 1.3175(16) 0.8398(16) 0.5195(12) 0.096(6) Uiso 0.50 1 d P F 2
N1AC N 1.338(2) 0.882(2) 0.4870(17) 0.176(11) Uiso 0.50 1 d P F 2

loop_
_atom_site_aniso_label
_atom_site_aniso_U_11
_atom_site_aniso_U_22
_atom_site_aniso_U_33
_atom_site_aniso_U_23
_atom_site_aniso_U_13
_atom_site_aniso_U_12
RuA 0.0261(2) 0.0254(2) 0.0260(2) 0.00852(17) 0.00770(16) 0.00963(16)
N1A 0.027(2) 0.029(2) 0.029(2) 0.0078(19) 0.0106(18) 0.0134(18)
N2A 0.032(2) 0.032(2) 0.025(2) 0.0059(19) 0.0119(18) 0.0107(19)
N3A 0.050(3) 0.031(3) 0.041(3) 0.015(2) 0.022(2) 0.018(2)
N4A 0.049(3) 0.043(3) 0.034(3) 0.014(2) 0.018(2) 0.032(2)
N5A 0.024(2) 0.026(2) 0.027(2) 0.0105(18) 0.0043(17) 0.0077(17)
N6A 0.033(2) 0.026(2) 0.029(2) 0.0096(19) 0.0092(18) 0.0111(18)
N7A 0.032(2) 0.026(2) 0.027(2) 0.0044(19) 0.0073(18) 0.0096(18)
N8A 0.026(2) 0.026(2) 0.034(3) 0.0107(19) 0.0091(18) 0.0076(17)
C1A 0.027(3) 0.035(3) 0.035(3) 0.008(2) 0.009(2) 0.012(2)
C2A 0.027(3) 0.032(3) 0.045(3) 0.009(3) 0.009(2) 0.007(2)
C3A 0.036(3) 0.026(3) 0.044(3) 0.011(3) 0.015(2) 0.009(2)
C4A 0.036(3) 0.030(3) 0.029(3) 0.011(2) 0.015(2) 0.017(2)
C5A 0.045(3) 0.028(3) 0.031(3) 0.010(2) 0.016(2) 0.019(2)
C6A 0.040(3) 0.034(3) 0.027(3) 0.011(2) 0.016(2) 0.021(2)
C7A 0.032(3) 0.031(3) 0.023(3) 0.004(2) 0.008(2) 0.014(2)
C8A 0.034(3) 0.041(3) 0.028(3) 0.008(2) 0.009(2) 0.021(2)
C9A 0.028(3) 0.041(3) 0.032(3) 0.006(3) 0.011(2) 0.014(2)
C10A 0.027(3) 0.031(3) 0.029(3) 0.007(2) 0.010(2) 0.007(2)
C11A 0.030(2) 0.025(3) 0.025(3) 0.009(2) 0.011(2) 0.013(2)
C12A 0.032(3) 0.029(3) 0.026(3) 0.009(2) 0.014(2) 0.014(2)
C13A 0.066(4) 0.045(4) 0.034(3) 0.017(3) 0.025(3) 0.039(3)
C14A 0.070(4) 0.073(5) 0.039(4) 0.026(3) 0.025(3) 0.050(4)
C15A 0.109(7) 0.079(6) 0.061(5) 0.052(4) 0.050(5) 0.075(5)
C16A 0.097(6) 0.052(4) 0.068(5) 0.037(4) 0.049(5) 0.051(4)
C17A 0.076(5) 0.043(4) 0.060(5) 0.028(3) 0.038(4) 0.035(4)
C18A 0.061(4) 0.038(3) 0.041(4) 0.018(3) 0.028(3) 0.033(3)
C19A 0.036(3) 0.037(3) 0.026(3) 0.012(2) 0.007(2) 0.019(2)
C20A 0.039(3) 0.029(3) 0.028(3) 0.006(2) 0.003(2) 0.013(2)
C21A 0.033(3) 0.029(3) 0.029(3) 0.005(2) 0.008(2) 0.009(2)
C22A 0.034(3) 0.036(3) 0.034(3) 0.004(2) 0.008(2) 0.016(2)
C23A 0.027(2) 0.028(3) 0.032(3) 0.009(2) 0.008(2) 0.008(2)
C24A 0.031(3) 0.027(3) 0.029(3) 0.010(2) 0.007(2) 0.012(2)
C25A 0.028(3) 0.040(3) 0.032(3) 0.009(2) 0.008(2) 0.016(2)
C26A 0.030(3) 0.035(3) 0.038(3) 0.015(3) 0.010(2) 0.013(2)
C27A 0.032(3) 0.043(3) 0.033(3) 0.006(3) -0.001(2) 0.016(3)
C28A 0.038(3) 0.039(3) 0.029(3) 0.008(3) 0.003(2) 0.016(3)
C29A 0.047(3) 0.032(3) 0.033(3) 0.005(2) 0.009(3) 0.017(3)
C30A 0.060(4) 0.045(4) 0.035(4) -0.002(3) 0.004(3) 0.021(3)
C31A 0.073(5) 0.032(3) 0.053(4) 0.007(3) 0.014(4) 0.014(3)
C32A 0.056(4) 0.051(4) 0.050(4) -0.003(3) 0.020(3) 0.025(3)
C33A 0.026(3) 0.052(4) 0.054(4) 0.025(3) 0.008(3) 0.016(3)
C34A 0.044(4) 0.076(5) 0.091(6) 0.041(5) 0.028(4) 0.033(4)
C35A 0.047(4) 0.079(6) 0.056(5) 0.006(4) -0.010(3) 0.035(4)
C36A 0.046(4) 0.058(4) 0.070(5) 0.027(4) 0.018(3) 0.032(3)
C37A 0.051(4) 0.029(3) 0.033(3) 0.004(2) 0.014(3) 0.008(3)
C38A 0.053(4) 0.027(3) 0.046(4) 0.006(3) 0.013(3) 0.007(3)
C39A 0.046(3) 0.034(3) 0.050(4) 0.015(3) 0.022(3) 0.010(3)
C40A 0.049(3) 0.030(3) 0.047(4) 0.013(3) 0.025(3) 0.014(3)
C41A 0.032(3) 0.029(3) 0.031(3) 0.012(2) 0.010(2) 0.010(2)
C42A 0.032(3) 0.027(3) 0.035(3) 0.011(2) 0.014(2) 0.011(2)
C43A 0.036(3) 0.031(3) 0.038(3) 0.014(2) 0.016(2) 0.013(2)
C44A 0.027(3) 0.035(3) 0.030(3) 0.008(2) 0.009(2) 0.012(2)
C45A 0.029(3) 0.031(3) 0.035(3) 0.002(2) 0.007(2) 0.008(2)
C46A 0.032(3) 0.031(3) 0.038(3) 0.010(2) 0.017(2) 0.011(2)
C47A 0.074(5) 0.034(4) 0.076(6) 0.015(4) 0.038(4) 0.012(3)
C51A 0.033(3) 0.032(3) 0.035(3) 0.006(2) 0.011(2) 0.010(2)
C52A 0.046(4) 0.103(6) 0.039(4) 0.025(4) 0.015(3) 0.036(4)
C53A 0.121(7) 0.054(5) 0.067(5) 0.015(4) 0.058(5) 0.047(5)
C54A 0.043(4) 0.069(5) 0.041(4) -0.004(3) 0.023(3) 0.014(3)
RuB 0.0285(2) 0.0240(2) 0.0247(2) 0.00938(17) 0.01038(16) 0.00911(16)
N1B 0.036(2) 0.026(2) 0.028(2) 0.0114(19) 0.0116(19) 0.0122(19)
N2B 0.030(2) 0.027(2) 0.026(2) 0.0101(18) 0.0101(18) 0.0126(18)
N3B 0.032(2) 0.036(3) 0.029(2) 0.006(2) 0.0105(19) 0.016(2)
N4B 0.033(2) 0.030(2) 0.029(2) 0.0096(19) 0.0113(19) 0.0109(19)
N5B 0.030(2) 0.025(2) 0.025(2) 0.0085(18) 0.0082(17) 0.0087(17)
N6B 0.030(2) 0.029(2) 0.023(2) 0.0064(19) 0.0078(17) 0.0081(18)
N7B 0.030(2) 0.022(2) 0.030(2) 0.0079(18) 0.0129(18) 0.0085(17)
N8B 0.030(2) 0.024(2) 0.026(2) 0.0121(18) 0.0122(17) 0.0100(17)
C1B 0.042(3) 0.033(3) 0.034(3) 0.018(2) 0.012(2) 0.016(2)
C2B 0.046(3) 0.031(3) 0.041(3) 0.019(3) 0.016(3) 0.023(3)
C3B 0.038(3) 0.035(3) 0.037(3) 0.013(3) 0.009(2) 0.020(2)
C4B 0.032(3) 0.031(3) 0.024(3) 0.009(2) 0.010(2) 0.015(2)
C5B 0.033(3) 0.030(3) 0.026(3) 0.010(2) 0.011(2) 0.013(2)
C6B 0.030(3) 0.027(3) 0.022(3) 0.005(2) 0.010(2) 0.010(2)
C7B 0.030(3) 0.029(3) 0.023(3) 0.010(2) 0.010(2) 0.012(2)
C8B 0.035(3) 0.028(3) 0.035(3) 0.012(2) 0.013(2) 0.013(2)
C9B 0.037(3) 0.028(3) 0.037(3) 0.015(2) 0.016(2) 0.016(2)
C10B 0.031(3) 0.032(3) 0.027(3) 0.012(2) 0.011(2) 0.014(2)
C11B 0.028(2) 0.026(3) 0.025(3) 0.007(2) 0.010(2) 0.009(2)
C12B 0.033(3) 0.029(3) 0.023(3) 0.009(2) 0.012(2) 0.012(2)
C13B 0.028(3) 0.040(3) 0.029(3) 0.006(2) 0.008(2) 0.012(2)
C14B 0.035(3) 0.035(3) 0.035(3) 0.006(3) 0.007(2) 0.009(2)
C15B 0.029(3) 0.045(4) 0.035(3) 0.003(3) 0.005(2) 0.006(2)
C16B 0.029(3) 0.053(4) 0.046(4) 0.007(3) 0.011(3) 0.013(3)
C17B 0.033(3) 0.048(4) 0.040(3) 0.007(3) 0.012(2) 0.020(3)
C18B 0.028(3) 0.040(3) 0.024(3) 0.005(2) 0.009(2) 0.012(2)
C19B 0.029(3) 0.025(3) 0.029(3) 0.010(2) 0.007(2) 0.007(2)
C20B 0.030(3) 0.027(3) 0.035(3) 0.005(2) 0.008(2) 0.008(2)
C21B 0.026(2) 0.034(3) 0.025(3) 0.006(2) 0.007(2) 0.010(2)
C22B 0.033(3) 0.027(3) 0.025(3) 0.008(2) 0.009(2) 0.008(2)
C23B 0.030(3) 0.028(3) 0.030(3) 0.010(2) 0.009(2) 0.009(2)
C24B 0.029(3) 0.027(3) 0.028(3) 0.007(2) 0.007(2) 0.006(2)
C25B 0.043(3) 0.027(3) 0.028(3) 0.008(2) 0.014(2) 0.007(2)
C26B 0.042(3) 0.026(3) 0.033(3) 0.006(2) 0.013(2) 0.009(2)
C27B 0.049(3) 0.023(3) 0.034(3) 0.006(2) 0.017(3) 0.005(2)
C28B 0.039(3) 0.026(3) 0.026(3) 0.004(2) 0.013(2) 0.006(2)
C29B 0.040(3) 0.038(3) 0.029(3) 0.003(3) 0.005(2) 0.007(3)
C30B 0.119(8) 0.046(5) 0.038(4) -0.006(3) 0.026(5) -0.006(5)
C31B 0.063(5) 0.126(8) 0.032(4) 0.021(4) 0.001(3) 0.049(5)
C32B 0.056(4) 0.055(4) 0.034(3) 0.010(3) 0.018(3) 0.018(3)
C33B 0.049(3) 0.024(3) 0.041(3) 0.013(3) 0.018(3) 0.006(2)
C34B 0.076(5) 0.051(4) 0.086(6) 0.043(4) 0.038(5) 0.032(4)
C35B 0.102(6) 0.029(4) 0.051(5) 0.016(3) 0.022(4) -0.007(4)
C36B 0.052(4) 0.047(4) 0.049(4) 0.028(3) 0.022(3) 0.010(3)
C37B 0.036(3) 0.035(3) 0.030(3) 0.007(2) 0.016(2) 0.014(2)
C38B 0.034(3) 0.044(3) 0.038(3) 0.010(3) 0.017(2) 0.021(3)
C39B 0.033(3) 0.032(3) 0.033(3) 0.005(2) 0.013(2) 0.014(2)
C40B 0.028(2) 0.032(3) 0.026(3) 0.006(2) 0.012(2) 0.009(2)
C41B 0.031(3) 0.024(3) 0.025(3) 0.006(2) 0.012(2) 0.009(2)
C42B 0.030(3) 0.028(3) 0.030(3) 0.009(2) 0.014(2) 0.011(2)
C43B 0.032(3) 0.037(3) 0.027(3) 0.010(2) 0.012(2) 0.015(2)
C44B 0.031(3) 0.028(3) 0.025(3) 0.003(2) 0.010(2) 0.007(2)
C45B 0.036(3) 0.033(3) 0.035(3) 0.005(2) 0.016(2) 0.016(2)
C46B 0.032(3) 0.033(3) 0.034(3) 0.013(2) 0.013(2) 0.016(2)
C47B 0.035(3) 0.046(4) 0.042(3) 0.009(3) 0.013(3) 0.021(3)
C48B 0.041(3) 0.071(5) 0.041(4) 0.009(3) 0.006(3) 0.034(3)
C49B 0.036(3) 0.055(4) 0.062(5) 0.015(4) 0.017(3) 0.019(3)
C50B 0.046(3) 0.052(4) 0.051(4) 0.014(3) 0.014(3) 0.029(3)
C51B 0.032(3) 0.043(3) 0.033(3) 0.002(3) 0.010(2) 0.012(2)
C52B 0.052(4) 0.088(6) 0.028(3) 0.003(3) 0.005(3) 0.037(4)
C53B 0.062(4) 0.049(4) 0.046(4) -0.001(3) 0.025(3) 0.017(3)
C54B 0.048(4) 0.057(4) 0.042(4) 0.014(3) 0.024(3) 0.020(3)
P1A 0.0576(10) 0.0327(8) 0.0407(9) 0.0055(7) 0.0220(8) 0.0142(7)
P2A 0.0369(8) 0.0549(10) 0.0477(10) 0.0207(8) 0.0116(7) 0.0213(7)
F21A 0.091(4) 0.066(3) 0.130(5) 0.034(4) -0.001(4) 0.008(3)
F22A 0.093(4) 0.161(6) 0.077(4) 0.026(4) 0.029(3) 0.094(4)
F23A 0.121(5) 0.138(5) 0.077(4) 0.057(4) 0.024(3) 0.092(4)
F24A 0.069(3) 0.077(4) 0.098(4) 0.002(3) 0.016(3) 0.010(3)
F25A 0.068(3) 0.160(5) 0.059(3) 0.049(3) 0.032(2) 0.068(3)
F26A 0.077(3) 0.097(4) 0.064(3) 0.049(3) 0.036(2) 0.054(3)
P1B 0.0410(9) 0.0583(12) 0.0596(12) 0.0035(10) 0.0166(8) 0.0086(8)
P2B 0.0908(17) 0.0457(12) 0.0694(15) 0.0227(11) 0.0030(12) 0.0128(11)
N1AA 0.123(8) 0.075(6) 0.089(7) -0.013(5) 0.048(6) 0.010(5)
C2AA 0.095(7) 0.064(6) 0.071(6) -0.008(5) 0.031(6) 0.017(5)
C1AA 0.102(8) 0.105(9) 0.111(9) 0.014(7) 0.054(7) 0.046(7)
N1AB 0.086(6) 0.086(7) 0.106(8) -0.004(6) 0.019(5) 0.007(5)
C1AB 0.090(8) 0.066(7) 0.203(15) 0.039(8) 0.063(9) 0.028(6)
C2AB 0.062(5) 0.080(6) 0.069(6) 0.015(5) 0.026(4) 0.026(5)

loop_
_atom_type_symbol
_atom_type_description
_atom_type_scat_dispersion_real
_atom_type_scat_dispersion_imag
_atom_type_scat_source
C C 0.0033 0.0016 'International Tables Vol C Tables 4.2.6.8 and 6.1.1.4'
H H 0.0000 0.0000 'International Tables Vol C Tables 4.2.6.8 and 6.1.1.4'
N N 0.0061 0.0033 'International Tables Vol C Tables 4.2.6.8 and 6.1.1.4'
F F 0.0171 0.0103 'International Tables Vol C Tables 4.2.6.8 and 6.1.1.4'
P P 0.1023 0.0942 'International Tables Vol C Tables 4.2.6.8 and 6.1.1.4'
Ru Ru -1.2594 0.8363 'International Tables Vol C Tables 4.2.6.8 and 6.1.1.4'
O O 0.0106 0.0060 'International Tables Vol C Tables 4.2.6.8 and 6.1.1.4'

loop_
_geom_angle_atom_site_label_1
_geom_angle_atom_site_label_2
_geom_angle_atom_site_label_3
_geom_angle
N8A RuA N1A 94.36(17)
N8A RuA N5A 171.01(17)
N1A RuA N5A 93.08(17)
N8A RuA N7A 78.46(17)
N1A RuA N7A 171.71(18)
N5A RuA N7A 94.46(17)
N8A RuA N6A 95.59(18)
N1A RuA N6A 94.76(17)
N5A RuA N6A 78.74(17)
N7A RuA N6A 90.10(17)
N8A RuA N2A 89.93(17)
N1A RuA N2A 79.91(17)
N5A RuA N2A 96.36(17)
N7A RuA N2A 95.80(18)
N6A RuA N2A 172.63(18)
C1A N1A C12A 117.7(5)
C1A N1A RuA 128.2(4)
C12A N1A RuA 113.8(3)
C10A N2A C11A 118.0(5)
C10A N2A RuA 128.4(4)
C11A N2A RuA 113.5(3)
C5A N3A C18A 115.8(5)
C6A N4A C13A 116.3(5)
C19A N5A C23A 117.3(5)
C19A N5A RuA 126.7(4)
C23A N5A RuA 115.6(3)
C28A N6A C24A 117.6(5)
C28A N6A RuA 126.6(4)
C24A N6A RuA 115.7(3)
C37A N7A C41A 117.5(5)
C37A N7A RuA 127.0(4)
C41A N7A RuA 115.5(3)
C46A N8A C42A 117.5(5)
C46A N8A RuA 126.4(4)
C42A N8A RuA 116.1(4)
N1A C1A C2A 123.2(5)
N1A C1A H1AA 118.4
C2A C1A H1AA 118.4
C3A C2A C1A 119.2(5)
C3A C2A H2AA 120.4
C1A C2A H2AA 120.4
C2A C3A C4A 119.5(5)
C2A C3A H3AA 120.2
C4A C3A H3AA 120.2
C3A C4A C12A 117.5(5)
C3A C4A C5A 123.3(5)
C12A C4A C5A 119.2(5)
N3A C5A C6A 122.1(5)
N3A C5A C4A 117.5(5)
C6A C5A C4A 120.2(5)
N4A C6A C5A 122.0(5)
N4A C6A C7A 117.6(5)
C5A C6A C7A 120.3(5)
C11A C7A C8A 117.7(5)
C11A C7A C6A 118.2(5)
C8A C7A C6A 124.0(5)
C9A C8A C7A 119.0(5)
C9A C8A H8AA 120.5
C7A C8A H8AA 120.5
C8A C9A C10A 120.0(5)
C8A C9A H9AA 120.0
C10A C9A H9AA 120.0
N2A C10A C9A 122.5(5)
N2A C10A H10A 118.7
C9A C10A H10A 118.7
N2A C11A C7A 122.7(5)
N2A C11A C12A 116.0(4)
C7A C11A C12A 121.3(5)
N1A C12A C4A 122.9(5)
N1A C12A C11A 116.6(5)
C4A C12A C11A 120.5(5)
N4A C13A C18A 122.0(5)
N4A C13A C14A 118.9(6)
C18A C13A C14A 119.1(6)
C15A C14A C13A 119.1(7)
C15A C14A H14A 120.4
C13A C14A H14A 120.4
C14A C15A C16A 120.9(7)
C14A C15A H15A 119.5
C16A C15A H15A 119.5
C17A C16A C15A 121.7(7)
C17A C16A H16A 119.1
C15A C16A H16A 119.1
C16A C17A C18A 119.2(7)
C16A C17A H17A 120.4
C18A C17A H17A 120.4
N3A C18A C13A 121.6(5)
N3A C18A C17A 118.5(6)
C13A C18A C17A 119.8(6)
N5A C19A C20A 123.7(5)
N5A C19A H19A 118.2
C20A C19A H19A 118.2
C19A C20A C21A 120.5(5)
C19A C20A H20A 119.8
C21A C20A H20A 119.8
C20A C21A C22A 115.5(5)
C20A C21A C29A 124.1(5)
C22A C21A C29A 120.4(5)
C23A C22A C21A 121.4(5)
C23A C22A H22A 119.3
C21A C22A H22A 119.3
N5A C23A C22A 121.6(5)
N5A C23A C24A 114.5(5)
C22A C23A C24A 123.8(5)
N6A C24A C25A 122.1(5)
N6A C24A C23A 114.8(5)
C25A C24A C23A 123.0(5)
C24A C25A C26A 120.3(5)
C24A C25A H25A 119.8
C26A C25A H25A 119.8
C27A C26A C25A 116.4(5)
C27A C26A C33A 124.4(5)
C25A C26A C33A 119.2(6)
C26A C27A C28A 120.8(5)
C26A C27A H27A 119.6
C28A C27A H27A 119.6
N6A C28A C27A 122.8(6)
N6A C28A H28A 118.6
C27A C28A H28A 118.6
C21A C29A C30A 111.5(5)
C21A C29A C32A 110.1(5)
C30A C29A C32A 109.1(6)
C21A C29A C31A 107.8(5)
C30A C29A C31A 109.4(5)
C32A C29A C31A 108.8(6)
C29A C30A H30A 109.5
C29A C30A H30B 109.5
H30A C30A H30B 109.5
C29A C30A H30C 109.5
H30A C30A H30C 109.5
H30B C30A H30C 109.5
C29A C31A H31A 109.5
C29A C31A H31B 109.5
H31A C31A H31B 109.5
C29A C31A H31C 109.5
H31A C31A H31C 109.5
H31B C31A H31C 109.5
C29A C32A H32A 109.5
C29A C32A H32B 109.5
H32A C32A H32B 109.5
C29A C32A H32C 109.5
H32A C32A H32C 109.5
H32B C32A H32C 109.5
C36A C33A C26A 109.2(5)
C36A C33A C35A 110.0(6)
C26A C33A C35A 111.1(6)
C36A C33A C34A 107.7(6)
C26A C33A C34A 109.1(5)
C35A C33A C34A 109.6(6)
C33A C34A H34A 109.5
C33A C34A H34B 109.5
H34A C34A H34B 109.5
C33A C34A H34C 109.5
H34A C34A H34C 109.5
H34B C34A H34C 109.5
C33A C35A H35A 109.5
C33A C35A H35B 109.5
H35A C35A H35B 109.5
C33A C35A H35C 109.5
H35A C35A H35C 109.5
H35B C35A H35C 109.5
C33A C36A H36A 109.5
C33A C36A H36B 109.5
H36A C36A H36B 109.5
C33A C36A H36C 109.5
H36A C36A H36C 109.5
H36B C36A H36C 109.5
N7A C37A C38A 123.7(6)
N7A C37A H37A 118.2
C38A C37A H37A 118.2
C37A C38A C39A 120.3(6)
C37A C38A H38A 119.8
C39A C38A H38A 119.8
C38A C39A C40A 116.7(6)
C38A C39A C47A 122.4(6)
C40A C39A C47A 120.9(6)
C39A C40A C41A 120.2(6)
C39A C40A H40A 119.9
C41A C40A H40A 119.9
N7A C41A C40A 121.6(5)
N7A C41A C42A 115.5(5)
C40A C41A C42A 122.9(5)
N8A C42A C43A 121.1(5)
N8A C42A C41A 114.5(5)
C43A C42A C41A 124.4(5)
C42A C43A C44A 121.7(5)
C42A C43A H43A 119.2
C44A C43A H43A 119.2
C45A C44A C43A 115.8(5)
C45A C44A C51A 121.9(5)
C43A C44A C51A 122.3(5)
C46A C45A C44A 120.4(5)
C46A C45A H45A 119.8
C44A C45A H45A 119.8
N8A C46A C45A 123.6(5)
N8A C46A H46A 118.2
C45A C46A H46A 118.2
C49 C47A C48A 129.6(14)
C49 C47A C39A 116.0(11)
C48A C47A C39A 113.9(10)
C49 C47A C50A 64.9(12)
C48A C47A C50A 106.5(12)
C39A C47A C50A 107.2(9)
C49 C47A C49A 37.5(10)
C48A C47A C49A 113.5(12)
C39A C47A C49A 112.9(8)
C50A C47A C49A 101.7(10)
C49 C47A C48 115.5(17)
C48A C47A C48 39.2(12)
C39A C47A C48 107.4(13)
C50A C47A C48 139.7(15)
C49A C47A C48 83.1(14)
C49 C47A C50 116.2(16)
C48A C47A C50 52.5(14)
C39A C47A C50 107.1(13)
C50A C47A C50 58.7(14)
C49A C47A C50 139.4(14)
C48 C47A C50 91.7(17)
C47A C48A H48A 109.5
C47A C48A H48B 109.5
H48A C48A H48B 109.5
C47A C48A H48C 109.5
H48A C48A H48C 109.5
H48B C48A H48C 109.5
C47A C49A H49A 109.5
C47A C49A H49B 109.5
H49A C49A H49B 109.5
C47A C49A H49C 109.5
H49A C49A H49C 109.5
H49B C49A H49C 109.5
C47A C50A H50A 109.5
C47A C50A H50B 109.5
H50A C50A H50B 109.5
C47A C50A H50C 109.5
H50A C50A H50C 109.5
H50B C50A H50C 109.5
C47A C48 H48D 109.5
C47A C48 H48E 109.5
H48D C48 H48E 109.5
C47A C48 H48F 109.5
H48D C48 H48F 109.5
H48E C48 H48F 109.5
C47A C49 H49D 109.5
C47A C49 H49E 109.5
H49D C49 H49E 109.5
C47A C49 H49F 109.5
H49D C49 H49F 109.5
H49E C49 H49F 109.5
C47A C50 H50D 109.5
C47A C50 H50E 109.5
H50D C50 H50E 109.5
C47A C50 H50F 109.5
H50D C50 H50F 109.5
H50E C50 H50F 109.5
C44A C51A C54A 111.4(5)
C44A C51A C52A 108.9(5)
C54A C51A C52A 111.0(6)
C44A C51A C53A 110.1(5)
C54A C51A C53A 106.4(6)
C52A C51A C53A 109.0(6)
C51A C52A H52A 109.5
C51A C52A H52B 109.5
H52A C52A H52B 109.5
C51A C52A H52C 109.5
H52A C52A H52C 109.5
H52B C52A H52C 109.5
C51A C53A H53A 109.5
C51A C53A H53B 109.5
H53A C53A H53B 109.5
C51A C53A H53C 109.5
H53A C53A H53C 109.5
H53B C53A H53C 109.5
C51A C54A H54A 109.5
C51A C54A H54B 109.5
H54A C54A H54B 109.5
C51A C54A H54C 109.5
H54A C54A H54C 109.5
H54B C54A H54C 109.5
N6B RuB N8B 96.42(17)
N6B RuB N7B 91.59(17)
N8B RuB N7B 78.64(17)
N6B RuB N1B 95.02(17)
N8B RuB N1B 94.86(17)
N7B RuB N1B 171.23(17)
N6B RuB N5B 78.11(17)
N8B RuB N5B 174.33(16)
N7B RuB N5B 99.84(17)
N1B RuB N5B 87.19(17)
N6B RuB N2B 172.53(17)
N8B RuB N2B 88.98(17)
N7B RuB N2B 94.53(16)
N1B RuB N2B 79.34(17)
N5B RuB N2B 96.60(17)
C1B N1B C12B 118.2(5)
C1B N1B RuB 127.9(4)
C12B N1B RuB 113.9(3)
C10B N2B C11B 118.2(4)
C10B N2B RuB 127.6(3)
C11B N2B RuB 114.2(3)
C5B N3B C18B 116.8(5)
C6B N4B C13B 116.0(5)
C19B N5B C23B 118.7(5)
C19B N5B RuB 125.4(4)
C23B N5B RuB 115.5(4)
C28B N6B C24B 117.8(5)
C28B N6B RuB 125.7(4)
C24B N6B RuB 116.5(3)
C37B N7B C41B 118.1(5)
C37B N7B RuB 126.1(4)
C41B N7B RuB 115.9(3)
C42B N8B C46B 118.5(5)
C42B N8B RuB 115.8(3)
C46B N8B RuB 125.7(4)
N1B C1B C2B 122.5(5)
N1B C1B H1BA 118.7
C2B C1B H1BA 118.7
C3B C2B C1B 120.1(5)
C3B C2B H2BA 120.0
C1B C2B H2BA 120.0
C2B C3B C4B 118.8(5)
C2B C3B H3BA 120.6
C4B C3B H3BA 120.6
C3B C4B C12B 118.7(5)
C3B C4B C5B 123.1(5)
C12B C4B C5B 118.2(5)
N3B C5B C6B 122.4(5)
N3B C5B C4B 117.4(5)
C6B C5B C4B 120.1(5)
N4B C6B C5B 121.2(5)
N4B C6B C7B 118.7(5)
C5B C6B C7B 120.0(5)
C8B C7B C11B 117.4(5)
C8B C7B C6B 123.7(5)
C11B C7B C6B 118.9(5)
C9B C8B C7B 119.4(5)
C9B C8B H8BA 120.3
C7B C8B H8BA 120.3
C8B C9B C10B 119.6(5)
C8B C9B H9BA 120.2
C10B C9B H9BA 120.2
N2B C10B C9B 122.2(5)
N2B C10B H10B 118.9
C9B C10B H10B 118.9
N2B C11B C7B 123.2(5)
N2B C11B C12B 115.9(4)
C7B C11B C12B 120.9(5)
N1B C12B C4B 121.7(5)
N1B C12B C11B 116.6(5)
C4B C12B C11B 121.7(5)
N4B C13B C18B 122.2(5)
N4B C13B C14B 119.0(5)
C18B C13B C14B 118.8(5)
C15B C14B C13B 119.4(6)
C15B C14B H14B 120.3
C13B C14B H14B 120.3
C14B C15B C16B 121.1(6)
C14B C15B H15B 119.4
C16B C15B H15B 119.4
C17B C16B C15B 121.0(6)
C17B C16B H16B 119.5
C15B C16B H16B 119.5
C16B C17B C18B 119.9(6)
C16B C17B H17B 120.1
C18B C17B H17B 120.1
N3B C18B C13B 121.2(5)
N3B C18B C17B 119.1(5)
C13B C18B C17B 119.7(5)
N5B C19B C20B 122.2(5)
N5B C19B H19B 118.9
C20B C19B H19B 118.9
C21B C20B C19B 120.8(5)
C21B C20B H20B 119.6
C19B C20B H20B 119.6
C20B C21B C22B 116.6(5)
C20B C21B C29B 122.1(5)
C22B C21B C29B 121.3(5)
C23B C22B C21B 119.9(5)
C23B C22B H22B 120.1
C21B C22B H22B 120.1
N5B C23B C22B 121.7(5)
N5B C23B C24B 114.0(5)
C22B C23B C24B 124.3(5)
N6B C24B C25B 121.9(5)
N6B C24B C23B 114.4(5)
C25B C24B C23B 123.7(5)
C24B C25B C26B 119.8(5)
C24B C25B H25B 120.1
C26B C25B H25B 120.1
C27B C26B C25B 116.8(5)
C27B C26B C33B 123.1(5)
C25B C26B C33B 120.1(5)
C26B C27B C28B 120.6(5)
C26B C27B H27B 119.7
C28B C27B H27B 119.7
N6B C28B C27B 123.2(5)
N6B C28B H28B 118.4
C27B C28B H28B 118.4
C21B C29B C32B 110.7(5)
C21B C29B C30B 112.1(6)
C32B C29B C30B 108.3(6)
C21B C29B C31B 107.6(5)
C32B C29B C31B 107.9(6)
C30B C29B C31B 110.0(7)
C29B C30B H30D 109.5
C29B C30B H30E 109.5
H30D C30B H30E 109.5
C29B C30B H30F 109.5
H30D C30B H30F 109.5
H30E C30B H30F 109.5
C29B C31B H31D 109.5
C29B C31B H31E 109.5
H31D C31B H31E 109.5
C29B C31B H31F 109.5
H31D C31B H31F 109.5
H31E C31B H31F 109.5
C29B C32B H32D 109.5
C29B C32B H32E 109.5
H32D C32B H32E 109.5
C29B C32B H32F 109.5
H32D C32B H32F 109.5
H32E C32B H32F 109.5
C34B C33B C36B 111.3(6)
C34B C33B C26B 107.4(5)
C36B C33B C26B 110.9(5)
C34B C33B C35B 109.2(6)
C36B C33B C35B 107.8(6)
C26B C33B C35B 110.3(5)
C33B C34B H34D 109.5
C33B C34B H34E 109.5
H34D C34B H34E 109.5
C33B C34B H34F 109.5
H34D C34B H34F 109.5
H34E C34B H34F 109.5
C33B C35B H35D 109.5
C33B C35B H35E 109.5
H35D C35B H35E 109.5
C33B C35B H35F 109.5
H35D C35B H35F 109.5
H35E C35B H35F 109.5
C33B C36B H36D 109.5
C33B C36B H36E 109.5
H36D C36B H36E 109.5
C33B C36B H36F 109.5
H36D C36B H36F 109.5
H36E C36B H36F 109.5
N7B C37B C38B 122.1(5)
N7B C37B H37B 119.0
C38B C37B H37B 119.0
C37B C38B C39B 121.2(5)
C37B C38B H38B 119.4
C39B C38B H38B 119.4
C40B C39B C38B 116.2(5)
C40B C39B C47B 122.6(5)
C38B C39B C47B 121.1(5)
C41B C40B C39B 120.4(5)
C41B C40B H40B 119.8
C39B C40B H40B 119.8
N7B C41B C40B 122.1(5)
N7B C41B C42B 113.9(5)
C40B C41B C42B 124.0(5)
N8B C42B C43B 121.0(5)
N8B C42B C41B 115.2(5)
C43B C42B C41B 123.7(5)
C44B C43B C42B 121.4(5)
C44B C43B H43B 119.3
C42B C43B H43B 119.3
C43B C44B C45B 116.2(5)
C43B C44B C51B 123.6(5)
C45B C44B C51B 120.2(5)
C46B C45B C44B 120.5(5)
C46B C45B H45B 119.8
C44B C45B H45B 119.8
N8B C46B C45B 122.3(5)
N8B C46B H46B 118.8
C45B C46B H46B 118.8
C48B C47B C39B 113.2(5)
C48B C47B C49B 109.0(6)
C39B C47B C49B 108.3(5)
C48B C47B C50B 108.2(6)
C39B C47B C50B 108.9(5)
C49B C47B C50B 109.1(5)
C47B C48B H48G 109.5
C47B C48B H48H 109.5
H48G C48B H48H 109.5
C47B C48B H48I 109.5
H48G C48B H48I 109.5
H48H C48B H48I 109.5
C47B C49B H49G 109.5
C47B C49B H49H 109.5
H49G C49B H49H 109.5
C47B C49B H49I 109.5
H49G C49B H49I 109.5
H49H C49B H49I 109.5
C47B C50B H50G 109.5
C47B C50B H50H 109.5
H50G C50B H50H 109.5
C47B C50B H50I 109.5
H50G C50B H50I 109.5
H50H C50B H50I 109.5
C44B C51B C52B 112.0(5)
C44B C51B C53B 109.0(5)
C52B C51B C53B 109.2(6)
C44B C51B C54B 108.8(5)
C52B C51B C54B 109.2(6)
C53B C51B C54B 108.6(5)
C51B C52B H52D 109.5
C51B C52B H52E 109.5
H52D C52B H52E 109.5
C51B C52B H52F 109.5
H52D C52B H52F 109.5
H52E C52B H52F 109.5
C51B C53B H53D 109.5
C51B C53B H53E 109.5
H53D C53B H53E 109.5
C51B C53B H53F 109.5
H53D C53B H53F 109.5
H53E C53B H53F 109.5
C51B C54B H54D 109.5
C51B C54B H54E 109.5
H54D C54B H54E 109.5
C51B C54B H54F 109.5
H54D C54B H54F 109.5
H54E C54B H54F 109.5
F13A P1A F11 115.4(7)
F13A P1A F12 143.7(7)
F11 P1A F12 96.4(8)
F13A P1A F16A 97.3(6)
F11 P1A F16A 138.5(7)
F12 P1A F16A 46.6(6)
F13A P1A F15A 94.5(4)
F11 P1A F15A 107.1(6)
F12 P1A F15A 92.1(5)
F16A P1A F15A 94.4(4)
F13A P1A F14 95.9(6)
F11 P1A F14 61.2(7)
F12 P1A F14 84.0(6)
F16A P1A F14 91.9(5)
F15A P1A F14 167.0(5)
F13A P1A F16 60.2(6)
F11 P1A F16 171.2(7)
F12 P1A F16 85.7(6)
F16A P1A F16 40.8(5)
F15A P1A F16 81.3(4)
F14 P1A F16 110.7(6)
F13A P1A F13 26.7(4)
F11 P1A F13 90.8(7)
F12 P1A F13 169.7(7)
F16A P1A F13 123.9(5)
F15A P1A F13 92.7(4)
F14 P1A F13 93.1(5)
F16 P1A F13 86.1(5)
F13A P1A F11A 94.6(6)
F11 P1A F11A 34.0(6)
F12 P1A F11A 121.7(7)
F16A P1A F11A 168.1(5)
F15A P1A F11A 82.9(4)
F14 P1A F11A 88.5(6)
F16 P1A F11A 148.8(6)
F13 P1A F11A 68.0(5)
F13A P1A F14A 77.8(5)
F11 P1A F14A 86.8(6)
F12 P1A F14A 87.6(6)
F16A P1A F14A 75.3(5)
F15A P1A F14A 166.1(4)
F14 P1A F14A 26.6(4)
F16 P1A F14A 84.8(5)
F13 P1A F14A 85.5(4)
F11A P1A F14A 109.0(5)
F13A P1A F12A 176.5(5)
F11 P1A F12A 66.1(6)
F12 P1A F12A 36.9(5)
F16A P1A F12A 82.9(5)
F15A P1A F12A 82.0(4)
F14 P1A F12A 87.6(5)
F16 P1A F12A 118.8(5)
F13 P1A F12A 153.1(5)
F11A P1A F12A 85.2(5)
F14A P1A F12A 105.6(4)
P1A F11 F14 60.9(7)
P1A F14 F11 57.8(7)
F22A P2A F21A 92.9(4)
F22A P2A F23A 91.6(3)
F21A P2A F23A 92.1(4)
F22A P2A F24A 90.4(3)
F21A P2A F24A 176.3(4)
F23A P2A F24A 89.6(4)
F22A P2A F25A 179.1(3)
F21A P2A F25A 87.4(4)
F23A P2A F25A 89.2(3)
F24A P2A F25A 89.3(3)
F22A P2A F26A 89.4(3)
F21A P2A F26A 88.8(3)
F23A P2A F26A 178.6(3)
F24A P2A F26A 89.4(3)
F25A P2A F26A 89.8(3)
F11B P1B F13B 101.6(7)
F11B P1B F12C 149.5(8)
F13B P1B F12C 58.5(7)
F11B P1B F16B 104.5(6)
F13B P1B F16B 88.8(5)
F12C P1B F16B 98.3(6)
F11B P1B F15B 96.1(5)
F13B P1B F15B 161.3(6)
F12C P1B F15B 102.8(7)
F16B P1B F15B 92.8(3)
F11B P1B F14C 60.8(7)
F13B P1B F14C 91.5(6)
F12C P1B F14C 94.6(7)
F16B P1B F14C 165.0(5)
F15B P1B F14C 91.7(5)
F11B P1B F14B 88.8(6)
F13B P1B F14B 90.4(6)
F12C P1B F14B 70.0(6)
F16B P1B F14B 166.6(4)
F15B P1B F14B 83.7(4)
F14C P1B F14B 28.4(4)
F11B P1B F11C 28.2(5)
F13B P1B F11C 116.2(7)
F12C P1B F11C 174.8(7)
F16B P1B F11C 80.6(5)
F15B P1B F11C 82.4(5)
F14C P1B F11C 85.8(6)
F14B P1B F11C 111.7(6)
F11B P1B F13C 72.3(6)
F13B P1B F13C 30.6(5)
F12C P1B F13C 88.8(7)
F16B P1B F13C 88.0(4)
F15B P1B F13C 168.1(5)
F14C P1B F13C 84.8(5)
F14B P1B F13C 98.2(5)
F11C P1B F13C 86.0(6)
F11B P1B F12B 169.2(6)
F13B P1B F12B 86.6(7)
F12C P1B F12B 32.7(6)
F16B P1B F12B 82.5(5)
F15B P1B F12B 75.1(5)
F14C P1B F12B 112.5(6)
F14B P1B F12B 84.0(6)
F11C P1B F12B 151.1(7)
F13C P1B F12B 116.7(6)
F21C P2B F24C 154.8(9)
F21C P2B F22B 59.7(7)
F24C P2B F22B 100.4(8)
F21C P2B F26B 97.3(6)
F24C P2B F26B 99.2(7)
F22B P2B F26B 92.7(5)
F21C P2B F25B 104.4(7)
F24C P2B F25B 94.6(6)
F22B P2B F25B 164.1(6)
F26B P2B F25B 89.9(3)
F21C P2B F23B 98.9(8)
F24C P2B F23B 62.4(8)
F22B P2B F23B 87.3(7)
F26B P2B F23B 161.2(6)
F25B P2B F23B 95.1(5)
F21C P2B F23C 72.2(8)
F24C P2B F23C 93.8(8)
F22B P2B F23C 89.7(7)
F26B P2B F23C 166.2(6)
F25B P2B F23C 84.2(5)
F23B P2B F23C 32.5(6)
F21C P2B F22C 88.8(7)
F24C P2B F22C 73.4(7)
F22B P2B F22C 29.2(5)
F26B P2B F22C 86.5(4)
F25B P2B F22C 166.6(5)
F23B P2B F22C 84.4(6)
F23C P2B F22C 101.9(6)
F21C P2B F21B 27.4(6)
F24C P2B F21B 174.7(7)
F22B P2B F21B 83.9(6)
F26B P2B F21B 83.6(4)
F25B P2B F21B 80.8(4)
F23B P2B F21B 115.1(7)
F23C P2B F21B 83.1(7)
F22C P2B F21B 111.5(5)
F21C P2B F24B 169.9(7)
F24C P2B F24B 20.2(6)
F22B P2B F24B 110.3(7)
F26B P2B F24B 81.1(4)
F25B P2B F24B 85.5(4)
F23B P2B F24B 81.2(7)
F23C P2B F24B 110.7(7)
F22C P2B F24B 81.2(5)
F21B P2B F24B 159.5(5)
P2B F21C F23C 60.0(7)
P2B F23C F21C 47.7(6)
N1AA C2AA C1AA 177.9(14)
C2AA C1AA H1A1 109.5
C2AA C1AA H1A2 109.5
H1A1 C1AA H1A2 109.5
C2AA C1AA H1A3 109.5
H1A1 C1AA H1A3 109.5
H1A2 C1AA H1A3 109.5
C2AB C1AB H1A4 109.5
C2AB C1AB H1A5 109.5
H1A4 C1AB H1A5 109.5
C2AB C1AB H1A6 109.5
H1A4 C1AB H1A6 109.5
H1A5 C1AB H1A6 109.5
N1AB C2AB C1AB 177.6(12)
C1E O1E C3E 109.2(15)
O1E C1E C2E 98.0(13)
O1E C1E H1EA 112.2
C2E C1E H1EA 112.2
O1E C1E H1EB 112.2
C2E C1E H1EB 112.2
H1EA C1E H1EB 109.8
C1E C2E H2EA 109.5
C1E C2E H2EB 109.5
H2EA C2E H2EB 109.5
C1E C2E H2EC 109.5
H2EA C2E H2EC 109.5
H2EB C2E H2EC 109.5
O1E C3E C4E 109.3(19)
O1E C3E H3EA 109.8
C4E C3E H3EA 109.8
O1E C3E H3EB 109.8
C4E C3E H3EB 109.8
H3EA C3E H3EB 108.3
C3E C4E H4EA 109.5
C3E C4E H4EB 109.5
H4EA C4E H4EB 109.5
C3E C4E H4EC 109.5
H4EA C4E H4EC 109.5
H4EB C4E H4EC 109.5
C2AC C1AC H1A7 109.5
C2AC C1AC H1A8 109.5
H1A7 C1AC H1A8 109.5
C2AC C1AC H1A9 109.5
H1A7 C1AC H1A9 109.5
H1A8 C1AC H1A9 109.5
N1AC C2AC C1AC 171(3)

loop_
_geom_bond_atom_site_label_1
_geom_bond_atom_site_label_2
_geom_bond_distance
RuA N8A 2.055(5)
RuA N1A 2.063(4)
RuA N5A 2.064(5)
RuA N7A 2.068(4)
RuA N6A 2.068(4)
RuA N2A 2.074(5)
N1A C1A 1.332(7)
N1A C12A 1.363(7)
N2A C10A 1.330(7)
N2A C11A 1.372(7)
N3A C5A 1.343(7)
N3A C18A 1.372(8)
N4A C6A 1.347(7)
N4A C13A 1.352(8)
N5A C19A 1.332(7)
N5A C23A 1.365(7)
N6A C28A 1.323(7)
N6A C24A 1.361(7)
N7A C37A 1.339(7)
N7A C41A 1.348(7)
N8A C46A 1.346(7)
N8A C42A 1.358(7)
C1A C2A 1.396(8)
C1A H1AA 0.9500
C2A C3A 1.377(8)
C2A H2AA 0.9500
C3A C4A 1.401(8)
C3A H3AA 0.9500
C4A C12A 1.410(7)
C4A C5A 1.437(8)
C5A C6A 1.424(8)
C6A C7A 1.461(8)
C7A C11A 1.400(7)
C7A C8A 1.404(8)
C8A C9A 1.376(8)
C8A H8AA 0.9500
C9A C10A 1.392(8)
C9A H9AA 0.9500
C10A H10A 0.9500
C11A C12A 1.444(7)
C13A C18A 1.415(9)
C13A C14A 1.423(9)
C14A C15A 1.373(11)
C14A H14A 0.9500
C15A C16A 1.405(12)
C15A H15A 0.9500
C16A C17A 1.344(11)
C16A H16A 0.9500
C17A C18A 1.428(9)
C17A H17A 0.9500
C19A C20A 1.380(8)
C19A H19A 0.9500
C20A C21A 1.393(8)
C20A H20A 0.9500
C21A C22A 1.405(8)
C21A C29A 1.524(8)
C22A C23A 1.378(8)
C22A H22A 0.9500
C23A C24A 1.480(7)
C24A C25A 1.381(7)
C25A C26A 1.404(8)
C25A H25A 0.9500
C26A C27A 1.369(9)
C26A C33A 1.527(8)
C27A C28A 1.398(8)
C27A H27A 0.9500
C28A H28A 0.9500
C29A C30A 1.536(9)
C29A C32A 1.542(9)
C29A C31A 1.548(9)
C30A H30A 0.9800
C30A H30B 0.9800
C30A H30C 0.9800
C31A H31A 0.9800
C31A H31B 0.9800
C31A H31C 0.9800
C32A H32A 0.9800
C32A H32B 0.9800
C32A H32C 0.9800
C33A C36A 1.516(10)
C33A C35A 1.537(10)
C33A C34A 1.543(10)
C34A H34A 0.9800
C34A H34B 0.9800
C34A H34C 0.9800
C35A H35A 0.9800
C35A H35B 0.9800
C35A H35C 0.9800
C36A H36A 0.9800
C36A H36B 0.9800
C36A H36C 0.9800
C37A C38A 1.378(9)
C37A H37A 0.9500
C38A C39A 1.384(10)
C38A H38A 0.9500
C39A C40A 1.394(9)
C39A C47A 1.537(9)
C40A C41A 1.411(8)
C40A H40A 0.9500
C41A C42A 1.465(8)
C42A C43A 1.391(8)
C43A C44A 1.398(8)
C43A H43A 0.9500
C44A C45A 1.390(8)
C44A C51A 1.511(8)
C45A C46A 1.377(8)
C45A H45A 0.9500
C46A H46A 0.9500
C47A C49 1.37(2)
C47A C48A 1.47(2)
C47A C50A 1.55(2)
C47A C49A 1.550(17)
C47A C48 1.59(3)
C47A C50 1.62(3)
C48A H48A 0.9800
C48A H48B 0.9800
C48A H48C 0.9800
C49A H49A 0.9800
C49A H49B 0.9800
C49A H49C 0.9800
C50A H50A 0.9800
C50A H50B 0.9800
C50A H50C 0.9800
C48 H48D 0.9800
C48 H48E 0.9800
C48 H48F 0.9800
C49 H49D 0.9800
C49 H49E 0.9800
C49 H49F 0.9800
C50 H50D 0.9800
C50 H50E 0.9800
C50 H50F 0.9800
C51A C54A 1.509(8)
C51A C52A 1.517(9)
C51A C53A 1.547(10)
C52A H52A 0.9800
C52A H52B 0.9800
C52A H52C 0.9800
C53A H53A 0.9800
C53A H53B 0.9800
C53A H53C 0.9800
C54A H54A 0.9800
C54A H54B 0.9800
C54A H54C 0.9800
RuB N6B 2.048(4)
RuB N8B 2.053(4)
RuB N7B 2.059(4)
RuB N1B 2.059(5)
RuB N5B 2.070(4)
RuB N2B 2.084(4)
N1B C1B 1.329(7)
N1B C12B 1.374(7)
N2B C10B 1.328(7)
N2B C11B 1.355(7)
N3B C5B 1.323(7)
N3B C18B 1.344(7)
N4B C6B 1.329(7)
N4B C13B 1.364(7)
N5B C19B 1.323(7)
N5B C23B 1.363(7)
N6B C28B 1.341(7)
N6B C24B 1.357(7)
N7B C37B 1.342(7)
N7B C41B 1.361(7)
N8B C42B 1.346(7)
N8B C46B 1.344(7)
C1B C2B 1.395(8)
C1B H1BA 0.9500
C2B C3B 1.368(8)
C2B H2BA 0.9500
C3B C4B 1.396(8)
C3B H3BA 0.9500
C4B C12B 1.404(7)
C4B C5B 1.466(7)
C5B C6B 1.435(8)
C6B C7B 1.455(7)
C7B C8B 1.390(7)
C7B C11B 1.408(7)
C8B C9B 1.379(8)
C8B H8BA 0.9500
C9B C10B 1.403(7)
C9B H9BA 0.9500
C10B H10B 0.9500
C11B C12B 1.439(7)
C13B C18B 1.409(8)
C13B C14B 1.433(8)
C14B C15B 1.361(8)
C14B H14B 0.9500
C15B C16B 1.409(10)
C15B H15B 0.9500
C16B C17B 1.345(9)
C16B H16B 0.9500
C17B C18B 1.425(8)
C17B H17B 0.9500
C19B C20B 1.402(8)
C19B H19B 0.9500
C20B C21B 1.376(8)
C20B H20B 0.9500
C21B C22B 1.415(8)
C21B C29B 1.528(8)
C22B C23B 1.389(8)
C22B H22B 0.9500
C23B C24B 1.478(7)
C24B C25B 1.390(8)
C25B C26B 1.420(8)
C25B H25B 0.9500
C26B C27B 1.374(8)
C26B C33B 1.538(8)
C27B C28B 1.378(8)
C27B H27B 0.9500
C28B H28B 0.9500
C29B C32B 1.527(9)
C29B C30B 1.529(10)
C29B C31B 1.537(10)
C30B H30D 0.9800
C30B H30E 0.9800
C30B H30F 0.9800
C31B H31D 0.9800
C31B H31E 0.9800
C31B H31F 0.9800
C32B H32D 0.9800
C32B H32E 0.9800
C32B H32F 0.9800
C33B C34B 1.511(10)
C33B C36B 1.536(9)
C33B C35B 1.545(9)
C34B H34D 0.9800
C34B H34E 0.9800
C34B H34F 0.9800
C35B H35D 0.9800
C35B H35E 0.9800
C35B H35F 0.9800
C36B H36D 0.9800
C36B H36E 0.9800
C36B H36F 0.9800
C37B C38B 1.388(8)
C37B H37B 0.9500
C38B C39B 1.399(8)
C38B H38B 0.9500
C39B C40B 1.394(7)
C39B C47B 1.526(8)
C40B C41B 1.395(7)
C40B H40B 0.9500
C41B C42B 1.481(7)
C42B C43B 1.396(8)
C43B C44B 1.378(8)
C43B H43B 0.9500
C44B C45B 1.400(8)
C44B C51B 1.523(8)
C45B C46B 1.377(8)
C45B H45B 0.9500
C46B H46B 0.9500
C47B C48B 1.513(9)
C47B C49B 1.547(9)
C47B C50B 1.547(9)
C48B H48G 0.9800
C48B H48H 0.9800
C48B H48I 0.9800
C49B H49G 0.9800
C49B H49H 0.9800
C49B H49I 0.9800
C50B H50G 0.9800
C50B H50H 0.9800
C50B H50I 0.9800
C51B C52B 1.522(9)
C51B C53B 1.543(10)
C51B C54B 1.548(8)
C52B H52D 0.9800
C52B H52E 0.9800
C52B H52F 0.9800
C53B H53D 0.9800
C53B H53E 0.9800
C53B H53F 0.9800
C54B H54D 0.9800
C54B H54E 0.9800
C54B H54F 0.9800
P1A F13A 1.497(10)
P1A F11 1.526(14)
P1A F12 1.535(13)
P1A F16A 1.542(9)
P1A F15A 1.580(5)
P1A F14 1.576(11)
P1A F16 1.628(11)
P1A F13 1.624(10)
P1A F11A 1.635(10)
P1A F14A 1.673(8)
P1A F12A 1.677(9)
F11 F14 1.580(18)
P2A F22A 1.564(5)
P2A F21A 1.568(6)
P2A F23A 1.582(5)
P2A F24A 1.590(5)
P2A F25A 1.593(5)
P2A F26A 1.598(4)
P1B F11B 1.461(11)
P1B F13B 1.497(12)
P1B F12C 1.542(14)
P1B F16B 1.559(6)
P1B F15B 1.583(6)
P1B F14C 1.606(11)
P1B F14B 1.650(9)
P1B F11C 1.655(12)
P1B F13C 1.682(11)
P1B F12B 1.753(13)
P2B F21C 1.384(14)
P2B F24C 1.424(15)
P2B F22B 1.541(13)
P2B F26B 1.569(6)
P2B F25B 1.580(6)
P2B F23B 1.607(14)
P2B F23C 1.621(14)
P2B F22C 1.719(11)
P2B F21B 1.780(11)
P2B F24B 1.782(12)
F21C F23C 1.781(19)
N1AA C2AA 1.145(13)
C2AA C1AA 1.464(15)
C1AA H1A1 0.9800
C1AA H1A2 0.9800
C1AA H1A3 0.9800
N1AB C2AB 1.112(12)
C1AB C2AB 1.439(14)
C1AB H1A4 0.9800
C1AB H1A5 0.9800
C1AB H1A6 0.9800
O1E C1E 1.46(2)
O1E C3E 1.47(3)
C1E C2E 1.60(2)
C1E H1EA 0.9900
C1E H1EB 0.9900
C2E H2EA 0.9800
C2E H2EB 0.9800
C2E H2EC 0.9800
C3E C4E 1.56(3)
C3E H3EA 0.9900
C3E H3EB 0.9900
C4E H4EA 0.9800
C4E H4EB 0.9800
C4E H4EC 0.9800
C1AC C2AC 1.28(3)
C1AC H1A7 0.9800
C1AC H1A8 0.9800
C1AC H1A9 0.9800
C2AC N1AC 1.17(4)
